data_2007861
loop_
_publ_author_name
' Lu, Tian-Huey'
' Yao, Hsueh-Hua '
' Lo, Jem-Mau '
'Tung, Shu-Fang'

_publ_section_title
;
 An Ethanol-Solvated Copper(II) Complex of
 1,3-Bis(2-hydroxybenzylimino)pentane
;
_journal_issue 11
_journal_name_full 'Acta Crystallographica Section C'
_journal_page_first 1600
_journal_page_last 1602
_journal_paper_doi 10.1107/S0108270198004831
_journal_volume 54
_journal_year 1998
_chemical_formula_moiety '2[Cu(C19 H20 N2 O2)], C2 H6 O'
_chemical_formula_sum 'C40 H46 Cu2 N4 O5'
_chemical_formula_weight 789.91
_chemical_name_systematic ?
_space_group_IT_number 2
_symmetry_cell_setting triclinic
_symmetry_space_group_name_Hall '-P 1'
_symmetry_space_group_name_H-M 'P -1'
_cell_angle_alpha 112.98(2)
_cell_angle_beta 93.55(2)
_cell_angle_gamma 104.94(2)
_cell_formula_units_Z 2
_cell_length_a 12.1159(16)
_cell_length_b 12.7354(19)
_cell_length_c 13.824(3)
_cell_measurement_reflns_used 25
_cell_measurement_temperature 293
_cell_measurement_theta_max 14.49
_cell_measurement_theta_min 7.02
_cell_volume 1865.4(7)
_diffrn_ambient_temperature 293
_diffrn_measurement_device 'Nonius CAD-4    '
_diffrn_measurement_method '\q/2\q scan'
_diffrn_radiation_monochromator graphite
_diffrn_radiation_source 'xray tube'
_diffrn_radiation_type 'Molybdenum K\a'
_diffrn_radiation_wavelength 0.71073
_diffrn_reflns_av_R_equivalents 0.014
_diffrn_reflns_limit_h_max 13
_diffrn_reflns_limit_h_min -14
_diffrn_reflns_limit_k_max 15
_diffrn_reflns_limit_k_min 0
_diffrn_reflns_limit_l_max 15
_diffrn_reflns_limit_l_min -16
_diffrn_reflns_number 6878
_diffrn_reflns_theta_max 25
_diffrn_reflns_theta_min 0.00
_diffrn_standards_decay_% 1.0
_diffrn_standards_interval_time 60
_diffrn_standards_number 3
_exptl_absorpt_coefficient_mu 1.19
_exptl_absorpt_correction_T_max 0.743
_exptl_absorpt_correction_T_min 0.600
_exptl_absorpt_correction_type 'psi scan (North et al., 1968)'
_exptl_crystal_colour 'Dark blue'
_exptl_crystal_density_diffrn 1.406
_exptl_crystal_description Hexagonal
_exptl_crystal_F_000 825.43
_exptl_crystal_size_max 0.41
_exptl_crystal_size_mid 0.34
_exptl_crystal_size_min 0.25
_refine_diff_density_max 0.82
_refine_diff_density_min -0.77
_refine_ls_extinction_method none
_refine_ls_goodness_of_fit_obs 2.07
_refine_ls_hydrogen_treatment refU
_refine_ls_matrix_type full
_refine_ls_number_parameters 460
_refine_ls_number_reflns 4554
_refine_ls_R_factor_all 0.051
_refine_ls_R_factor_obs 0.051
_refine_ls_shift/esd_max 0.000
_refine_ls_structure_factor_coef F
_refine_ls_weighting_details 'w = 1/\s^2^(F)'
_refine_ls_weighting_scheme calc
_refine_ls_wR_factor_all 0.041
_refine_ls_wR_factor_obs 0.041
_reflns_number_observed 4555
_reflns_number_total 6555
_reflns_observed_criterion 'I > 2.5\s(I)'
_cod_data_source_file sk1071.cif
_cod_data_source_block sk1071
_cod_depositor_comments
;
The following automatic conversions were performed:
'_symmetry_cell_setting' value 'Triclinic' changed to 'triclinic'
according to '/home/saulius/struct/CIF-dictionaries/cif_core.dic'
dictionary named 'cif_core.dic' version 2.4.1 from 2010-06-29.

Automatic conversion script
Id: cif_fix_enum 1527 2010-12-29 10:47:43Z saulius 

The following automatic conversions were performed:

'_atom_site_thermal_displace_type' tag value 'Uij' was replaced with
'Uani' value 51 time.

Automatic conversion script
Id: cif_fix_values 1646 2011-03-28 12:23:43Z adriana 

The following automatic conversions were performed:

'_symmetry_cell_setting' value 'Triclinic' changed to 'triclinic'
according to /home/saulius/struct/CIF-dictionaries/cif_core.dic
dictionary named 'cif_core.dic' version 2.4.1 from 2010-06-29.

Automatic conversion script
Id: cif_fix_values 1715 2011-07-08 13:25:40Z adriana 

The following automatic conversions were performed:

'_refine_ls_weighting_scheme' value '1/\s^2^(F)' was changed to
'calc'. New tag '_refine_ls_weighting_details' was created. The value
of the new tag was set to 'w = 1/\s^2^(F)'.

Automatic conversion script
Id: cif_fix_values 3143 2015-03-26 13:38:13Z robertas 
;
_cod_original_cell_volume 1865.4(5)
_cod_original_formula_sum 'Cu2 O5 N4 C40 H46 '
_cod_database_code 2007861

loop_
_symmetry_equiv_pos_as_xyz
x,y,z
-x,-y,-z

loop_
_atom_site_aniso_label
_atom_site_aniso_U_11
_atom_site_aniso_U_22
_atom_site_aniso_U_33
_atom_site_aniso_U_12
_atom_site_aniso_U_13
_atom_site_aniso_U_23
_atom_site_aniso_type_symbol
Cu1 0.0618(6) 0.0409(5) 0.0576(5) 0.0135(4) 0.0124(4) 0.0170(4) Cu
Cu2 0.0559(5) 0.0383(5) 0.0464(5) 0.0176(4) 0.0059(4) 0.0123(4) Cu
O11 0.074(3) 0.034(2) 0.079(3) 0.017(2) 0.032(3) 0.020(2) O
O12 0.073(3) 0.062(3) 0.080(3) 0.030(3) 0.025(3) 0.030(3) O
O21 0.100(4) 0.061(3) 0.047(3) 0.051(3) 0.010(3) 0.017(2) O
O22 0.092(3) 0.047(3) 0.045(3) 0.031(2) 0.015(2) 0.018(2) O
O50 0.171(7) 0.168(7) 0.171(7) 0.053(6) 0.032(6) 0.071(6) O
N11 0.053(3) 0.033(3) 0.057(3) 0.011(3) 0.002(3) 0.014(3) N
N12 0.070(4) 0.047(3) 0.054(4) 0.006(3) 0.009(3) 0.021(3) N
N21 0.068(4) 0.042(3) 0.042(3) 0.013(3) 0.001(3) 0.013(3) N
N22 0.059(3) 0.039(3) 0.053(3) 0.016(3) 0.012(3) 0.011(3) N
C1 0.057(4) 0.045(4) 0.051(4) 0.014(4) 0.006(3) 0.024(3) C
C2 0.071(5) 0.036(4) 0.066(5) 0.007(4) 0.008(4) 0.020(3) C
C3 0.058(5) 0.054(5) 0.124(7) 0.006(4) 0.013(5) 0.043(5) C
C4 0.048(5) 0.073(6) 0.169(8) 0.015(4) 0.035(5) 0.059(6) C
C5 0.059(5) 0.057(5) 0.129(7) 0.028(4) 0.026(5) 0.039(5) C
C6 0.044(4) 0.039(4) 0.066(4) 0.011(3) 0.004(3) 0.022(3) C
C7 0.052(4) 0.040(4) 0.060(4) 0.019(3) 0.000(3) 0.016(3) C
C8 0.052(4) 0.031(4) 0.071(5) 0.007(3) 0.007(4) 0.016(3) C
C9 0.053(4) 0.040(4) 0.080(5) 0.010(3) 0.002(4) 0.014(4) C
C10 0.071(5) 0.060(5) 0.082(5) 0.016(4) -0.007(4) 0.025(4) C
C11 0.078(5) 0.047(4) 0.079(5) 0.008(4) 0.004(4) 0.027(4) C
C12 0.072(5) 0.063(5) 0.073(5) 0.010(4) 0.005(4) 0.041(4) C
C13 0.070(5) 0.056(5) 0.041(4) -0.011(4) 0.005(4) 0.012(4) C
C14 0.063(5) 0.057(5) 0.040(4) 0.003(4) 0.005(4) -0.006(4) C
C15 0.088(6) 0.077(6) 0.061(5) 0.002(5) 0.024(5) 0.000(4) C
C16 0.088(7) 0.110(9) 0.096(7) 0.019(6) 0.044(6) -0.001(6) C
C17 0.086(7) 0.114(8) 0.087(7) 0.053(6) 0.022(5) -0.003(6) C
C18 0.087(6) 0.078(6) 0.065(5) 0.042(5) 0.013(5) 0.007(4) C
C19 0.064(5) 0.057(5) 0.041(4) 0.012(4) 0.003(4) -0.001(4) C
C20 0.055(4) 0.049(4) 0.046(4) 0.021(3) 0.010(3) 0.015(4) C
C21 0.097(6) 0.060(5) 0.057(5) 0.044(4) 0.016(4) 0.016(4) C
C22 0.097(6) 0.075(5) 0.044(4) 0.034(5) 0.008(4) 0.008(4) C
C23 0.151(8) 0.072(6) 0.051(5) 0.037(6) -0.009(5) 0.022(4) C
C24 0.150(8) 0.056(5) 0.057(5) 0.029(5) -0.007(5) 0.026(4) C
C25 0.075(5) 0.041(4) 0.047(4) 0.013(4) 0.003(4) 0.016(3) C
C26 0.090(5) 0.045(4) 0.070(5) 0.020(4) 0.005(4) 0.029(4) C
C27 0.095(6) 0.035(4) 0.053(4) 0.017(4) -0.001(4) 0.006(3) C
C28 0.094(6) 0.043(4) 0.076(5) 0.010(4) 0.013(4) 0.020(4) C
C29 0.144(7) 0.045(5) 0.114(7) 0.004(5) 0.030(6) 0.028(5) C
C30 0.079(5) 0.040(4) 0.073(5) 0.021(4) 0.010(4) 0.010(4) C
C31 0.072(5) 0.051(4) 0.064(5) 0.029(4) 0.021(4) 0.011(4) C
C32 0.057(4) 0.053(4) 0.044(4) 0.006(3) 0.009(3) 0.008(4) C
C33 0.053(4) 0.046(4) 0.056(4) 0.005(3) 0.002(4) 0.021(4) C
C34 0.080(5) 0.063(5) 0.051(5) 0.003(4) 0.001(4) 0.019(4) C
C35 0.093(6) 0.077(6) 0.069(5) 0.005(5) -0.009(5) 0.040(5) C
C36 0.071(5) 0.074(6) 0.105(7) 0.009(4) 0.000(5) 0.061(5) C
C37 0.072(5) 0.057(5) 0.078(5) 0.019(4) 0.016(4) 0.038(4) C
C38 0.044(4) 0.049(4) 0.066(5) 0.006(3) 0.010(4) 0.027(4) C
C51 0.190(15) 0.187(16) 0.195(16) 0.060(15) 0.035(12) 0.081(15) C
C52 0.206(14) 0.206(16) 0.207(15) 0.064(15) 0.038(11) 0.088(16) C

loop_
_atom_site_label
_atom_site_fract_x
_atom_site_fract_y
_atom_site_fract_z
_atom_site_U_iso_or_equiv
_atom_site_thermal_displace_type
_atom_site_calc_flag
_atom_site_refinement_flags
_atom_site_type_symbol
Cu1 0.07567(7) 0.91225(6) 0.29015(6) 0.0551(6) Uani ? . Cu
Cu2 0.33387(6) 0.47013(6) 1.01154(6) 0.0482(5) Uani ? . Cu
O11 0.1896(4) 1.0402(3) 0.2815(3) 0.063(3) Uani ? . O
O12 -0.0281(4) 1.0047(4) 0.3170(3) 0.069(4) Uani ? . O
O21 0.3294(4) 0.5816(3) 1.1490(3) 0.066(3) Uani ? . O
O22 0.3125(3) 0.5915(3) 0.9721(3) 0.060(3) Uani ? . O
O50 0.1718(6) 1.2732(7) 0.4006(6) 0.170(8) Uani ? . O
N11 0.1429(4) 0.7907(4) 0.2041(4) 0.050(4) Uani ? . N
N12 -0.0008(5) 0.8126(4) 0.3579(4) 0.060(4) Uani ? . N
N21 0.3402(4) 0.3472(4) 1.0637(4) 0.053(4) Uani ? . N
N22 0.3590(4) 0.3782(4) 0.8690(4) 0.053(4) Uani ? . N
C1 0.2902(5) 1.0374(5) 0.2534(5) 0.051(5) Uani ? . C
C2 0.3761(6) 1.1476(5) 0.2758(5) 0.060(5) Uani ? . C
C3 0.4792(6) 1.1497(6) 0.2423(6) 0.079(6) Uani ? . C
C4 0.5043(6) 1.0455(7) 0.1852(7) 0.094(7) Uani ? . C
C5 0.4244(6) 0.9388(6) 0.1645(6) 0.079(6) Uani ? . C
C6 0.3178(5) 0.9311(5) 0.1984(5) 0.051(5) Uani ? . C
C7 0.2400(5) 0.8138(5) 0.1728(5) 0.052(4) Uani ? . C
C8 0.0722(5) 0.6639(5) 0.1625(5) 0.055(5) Uani ? . C
C9 -0.0370(5) 0.6455(5) 0.0882(5) 0.063(5) Uani ? . C
C10 -0.0133(6) 0.6716(6) -0.0073(6) 0.075(5) Uani ? . C
C11 0.0438(5) 0.6247(5) 0.2513(5) 0.070(5) Uani ? . C
C12 0.0539(5) 0.7242(6) 0.3621(5) 0.068(6) Uani ? . C
C13 -0.0861(6) 0.8281(6) 0.4068(5) 0.065(5) Uani ? . C
C14 -0.1489(6) 0.9108(6) 0.4099(5) 0.065(5) Uani ? . C
C15 -0.2458(7) 0.9082(7) 0.4622(6) 0.089(6) Uani ? . C
C16 -0.3123(8) 0.9797(9) 0.4661(7) 0.114(8) Uani ? . C
C17 -0.2833(8) 1.0560(8) 0.4178(7) 0.105(8) Uani ? . C
C18 -0.1899(7) 1.0647(6) 0.3689(5) 0.081(6) Uani ? . C
C19 -0.1182(6) 0.9938(6) 0.3642(5) 0.063(5) Uani ? . C
C20 0.3700(5) 0.5876(5) 1.2410(5) 0.051(5) Uani ? . C
C21 0.3897(6) 0.6949(6) 1.3356(5) 0.070(6) Uani ? . C
C22 0.4339(6) 0.7043(6) 1.4322(5) 0.076(6) Uani ? . C
C23 0.4600(7) 0.6110(7) 1.4432(5) 0.093(7) Uani ? . C
C24 0.4413(7) 0.5074(6) 1.3550(5) 0.088(7) Uani ? . C
C25 0.3970(5) 0.4925(5) 1.2524(5) 0.057(5) Uani ? . C
C26 0.3766(6) 0.3789(6) 1.1632(5) 0.067(6) Uani ? . C
C27 0.3197(6) 0.2167(5) 0.9988(5) 0.066(5) Uani ? . C
C28 0.2157(6) 0.1424(6) 1.0255(5) 0.075(6) Uani ? . C
C29 0.1919(7) 0.0089(6) 0.9675(6) 0.107(7) Uani ? . C
C30 0.3075(6) 0.1866(5) 0.8815(5) 0.068(5) Uani ? . C
C31 0.3949(5) 0.2713(6) 0.8518(5) 0.065(5) Uani ? . C
C32 0.3390(5) 0.3997(6) 0.7867(5) 0.057(5) Uani ? . C
C33 0.3023(5) 0.4969(5) 0.7836(5) 0.055(5) Uani ? . C
C34 0.2760(6) 0.4998(6) 0.6836(5) 0.071(6) Uani ? . C
C35 0.2416(6) 0.5885(7) 0.6749(6) 0.082(7) Uani ? . C
C36 0.2335(6) 0.6798(7) 0.7663(7) 0.080(7) Uani ? . C
C37 0.2590(6) 0.6831(6) 0.8662(5) 0.066(6) Uani ? . C
C38 0.2919(5) 0.5891(5) 0.8776(5) 0.054(5) Uani ? . C
C51 0.0937(15) 1.3021(13) 0.3368(14) 0.190(19) Uani ? . C
C52 0.0945(15) 1.4083(13) 0.3676(14) 0.206(18) Uani ? . C
H2 0.360 1.234 0.323 0.0634 Uiso ? . H
H3 0.544 1.240 0.263 0.0950 Uiso ? . H
H4 0.592 1.054 0.159 0.1054 Uiso ? . H
H5 0.449 0.860 0.123 0.1047 Uiso ? . H
H7 0.265 0.737 0.121 0.0613 Uiso ? . H
H8 0.119 0.606 0.114 0.0631 Uiso ? . H
H9a -0.086 0.703 0.134 0.0675 Uiso ? . H
H9b -0.093 0.551 0.058 0.0675 Uiso ? . H
H10a -0.093 0.655 -0.060 0.0836 Uiso ? . H
H10b 0.042 0.764 0.016 0.0836 Uiso ? . H
H10c 0.036 0.612 -0.059 0.0836 Uiso ? . H
H11a -0.049 0.564 0.227 0.0913 Uiso ? . H
H11b 0.099 0.574 0.259 0.0913 Uiso ? . H
H12a 0.145 0.770 0.398 0.0735 Uiso ? . H
H12b 0.011 0.684 0.413 0.0735 Uiso ? . H
H13 -0.114 0.771 0.450 0.0681 Uiso ? . H
H15 -0.267 0.841 0.498 0.0900 Uiso ? . H
H16 -0.388 0.965 0.506 0.1155 Uiso ? . H
H17 -0.343 1.104 0.421 0.0983 Uiso ? . H
H18 -0.171 1.128 0.332 0.0850 Uiso ? . H
H21 0.367 0.767 1.326 0.0822 Uiso ? . H
H22 0.448 0.784 1.499 0.0858 Uiso ? . H
H23 0.498 0.616 1.519 0.1164 Uiso ? . H
H24 0.459 0.432 1.363 0.0968 Uiso ? . H
H26 0.394 0.309 1.183 0.0828 Uiso ? . H
H27 0.400 0.194 1.019 0.0751 Uiso ? . H
H28a 0.142 0.168 1.006 0.0933 Uiso ? . H
H28b 0.236 0.171 1.112 0.0933 Uiso ? . H
H29a 0.114 -0.036 0.992 0.1160 Uiso ? . H
H29b 0.171 -0.018 0.882 0.1160 Uiso ? . H
H29c 0.265 -0.016 0.988 0.1160 Uiso ? . H
H30a 0.316 0.094 0.841 0.0733 Uiso ? . H
H30b 0.220 0.182 0.854 0.0733 Uiso ? . H
H31a 0.401 0.226 0.768 0.0768 Uiso ? . H
H31b 0.481 0.297 0.901 0.0768 Uiso ? . H
H32 0.352 0.337 0.711 0.0645 Uiso ? . H
H34 0.284 0.426 0.610 0.0765 Uiso ? . H
H35 0.220 0.583 0.592 0.0905 Uiso ? . H
H36 0.205 0.747 0.756 0.1031 Uiso ? . H
H37 0.254 0.757 0.937 0.0799 Uiso ? . H
Ht 0.162 1.189 0.368 0.1728 Uiso ? . H
H1a 0.006 1.249 0.332 0.1843 Uiso ? . H
H1b 0.115 1.274 0.257 0.1843 Uiso ? . H
H2a 0.032 1.415 0.312 0.2755 Uiso ? . H
H2b 0.071 1.439 0.447 0.2755 Uiso ? . H
H2c 0.181 1.464 0.371 0.2755 Uiso ? . H

loop_
_atom_type_symbol
_atom_type_scat_dispersion_real
_atom_type_scat_dispersion_imag
_atom_type_scat_source
Cu 0.263 1.266 'International Tables Vol. IV Table 2.2B'
O 0.008 0.006 'International Tables Vol. IV Table 2.2B'
N 0.004 0.003 'International Tables Vol. IV Table 2.2B'
C 0.002 0.002 'International Tables Vol. IV Table 2.2B'
H 0.000 0.000 'International Tables Vol. IV Table 2.2B'

loop_
_geom_angle_atom_site_label_1
_geom_angle_atom_site_label_2
_geom_angle_atom_site_label_3
_geom_angle
_geom_angle_publ_flag
O11 Cu1 O12 89.61(18) no
O11 Cu1 N11 93.93(18) no
O11 Cu1 N12 155.93(19) no
O12 Cu1 N11 156.08(18) no
O12 Cu1 N12 94.1(2) no
N11 Cu1 N12 92.2(2) no
O21 Cu2 O22 82.40(16) no
O21 Cu2 N21 92.32(18) no
O21 Cu2 N22 170.09(19) no
O22 Cu2 N21 172.57(18) no
O22 Cu2 N22 91.48(19) no
N21 Cu2 N22 94.4(2) no
Cu1 O11 C1 126.1(4) no
Cu1 O12 C19 128.1(4) no
Cu2 O21 C20 127.6(4) no
Cu2 O22 C38 129.7(4) no
C51 O50 Ht 109.5(9) no
Cu1 N11 C7 124.3(4) no
Cu1 N11 C8 118.0(4) no
C7 N11 C8 117.3(5) no
Cu1 N12 C12 115.5(4) no
Cu1 N12 C13 124.4(5) no
C12 N12 C13 119.7(5) no
Cu2 N21 C26 119.9(4) no
Cu2 N21 C27 127.7(4) no
C26 N21 C27 112.0(5) no
Cu2 N22 C31 117.7(4) no
Cu2 N22 C32 124.7(4) no
C31 N22 C32 117.5(5) no
O11 C1 C2 118.5(5) no
O11 C1 C6 124.0(5) no
C2 C1 C6 117.5(5) no
C1 C2 C3 121.0(6) no
C1 C2 H2 119.9(6) no
C3 C2 H2 119.1(6) no
C2 C3 C4 121.4(6) no
C2 C3 H3 117.6(6) no
C4 C3 H3 121.0(6) no
C3 C4 C5 118.8(6) no
C3 C4 H4 117.7(6) no
C5 C4 H4 123.5(7) no
C4 C5 C6 122.4(6) no
C4 C5 H5 116.4(6) no
C6 C5 H5 121.2(6) no
C1 C6 C5 118.9(5) no
C1 C6 C7 123.2(5) no
C5 C6 C7 117.8(5) no
N11 C7 C6 125.9(5) no
N11 C7 H7 116.8(5) no
C6 C7 H7 117.3(5) no
N11 C8 C9 108.1(5) no
N11 C8 C11 112.4(5) no
N11 C8 H8 110.1(5) no
C9 C8 C11 112.4(5) no
C9 C8 H8 106.7(5) no
C11 C8 H8 106.9(5) no
C8 C9 C10 114.3(5) no
C8 C9 H9a 109.2(5) no
C8 C9 H9b 108.8(5) no
C10 C9 H9a 108.5(5) no
C10 C9 H9b 108.1(5) no
H9a C9 H9b 107.8(5) no
C9 C10 H10a 112.6(6) no
C9 C10 H10b 112.3(5) no
C9 C10 H10c 111.6(5) no
H10a C10 H10b 109.0(6) no
H10a C10 H10c 105.8(6) no
H10b C10 H10c 105.1(6) no
C8 C11 C12 116.7(5) no
C8 C11 H11a 107.9(5) no
C8 C11 H11b 109.0(6) no
C12 C11 H11a 107.1(5) no
C12 C11 H11b 108.1(5) no
H11a C11 H11b 107.8(5) no
N12 C12 C11 112.4(5) no
N12 C12 H12a 108.8(5) no
N12 C12 H12b 108.5(6) no
C11 C12 H12a 109.2(6) no
C11 C12 H12b 108.8(5) no
H12a C12 H12b 109.0(5) no
N12 C13 C14 126.3(6) no
N12 C13 H13 116.3(7) no
C14 C13 H13 117.5(7) no
C13 C14 C15 117.5(7) no
C13 C14 C19 123.4(6) no
C15 C14 C19 119.1(7) no
C14 C15 C16 121.7(8) no
C14 C15 H15 117.0(8) no
C16 C15 H15 121.2(8) no
C15 C16 C17 117.9(8) no
C15 C16 H16 113.5(10) no
C17 C16 H16 128.5(10) no
C16 C17 C18 123.0(8) no
C16 C17 H17 112.4(9) no
C18 C17 H17 124.6(10) no
C17 C18 C19 120.9(8) no
C17 C18 H18 119.3(8) no
C19 C18 H18 119.7(7) no
O12 C19 C14 123.3(6) no
O12 C19 C18 119.5(7) no
C14 C19 C18 117.2(7) no
O21 C20 C21 120.1(5) no
O21 C20 C25 122.8(5) no
C21 C20 C25 117.1(6) no
C20 C21 C22 121.4(6) no
C20 C21 H21 116.6(6) no
C22 C21 H21 122.1(6) no
C21 C22 C23 121.4(6) no
C21 C22 H22 119.5(7) no
C23 C22 H22 119.1(7) no
C22 C23 C24 118.7(6) no
C22 C23 H23 123.7(7) no
C24 C23 H23 117.6(7) no
C23 C24 C25 122.6(6) no
C23 C24 H24 119.3(6) no
C25 C24 H24 118.2(6) no
C20 C25 C24 118.8(6) no
C20 C25 C26 121.8(6) no
C24 C25 C26 119.3(6) no
N21 C26 C25 129.5(6) no
N21 C26 H26 115.4(6) no
C25 C26 H26 115.1(6) no
N21 C27 C28 110.5(5) no
N21 C27 C30 111.5(5) no
N21 C27 H27 108.1(5) no
C28 C27 C30 112.5(5) no
C28 C27 H27 109.0(5) no
C30 C27 H27 105.0(5) no
C27 C28 C29 114.3(5) no
C27 C28 H28a 106.0(5) no
C27 C28 H28b 105.3(5) no
C29 C28 H28a 110.7(6) no
C29 C28 H28b 110.2(6) no
H28a C28 H28b 110.0(6) no
C28 C29 H29a 108.2(6) no
C28 C29 H29b 109.5(6) no
C28 C29 H29c 110.2(6) no
H29a C29 H29b 107.8(6) no
H29a C29 H29c 109.3(6) no
H29b C29 H29c 111.8(7) no
C27 C30 C31 115.3(5) no
C27 C30 H30a 106.3(5) no
C27 C30 H30b 107.4(6) no
C31 C30 H30a 109.4(5) no
C31 C30 H30b 110.7(6) no
H30a C30 H30b 107.5(5) no
N22 C31 C30 109.9(5) no
N22 C31 H31a 110.2(5) no
N22 C31 H31b 110.0(5) no
C30 C31 H31a 109.0(5) no
C30 C31 H31b 109.1(5) no
H31a C31 H31b 108.6(5) no
N22 C32 C33 127.5(5) no
N22 C32 H32 116.4(6) no
C33 C32 H32 116.2(6) no
C32 C33 C34 118.9(6) no
C32 C33 C38 121.5(6) no
C34 C33 C38 119.7(6) no
C33 C34 C35 122.0(6) no
C33 C34 H34 118.7(7) no
C35 C34 H34 119.3(7) no
C34 C35 C36 118.7(6) no
C34 C35 H35 117.5(7) no
C36 C35 H35 123.8(7) no
C35 C36 C37 122.2(6) no
C35 C36 H36 116.5(7) no
C37 C36 H36 121.3(8) no
C36 C37 C38 120.4(6) no
C36 C37 H37 120.6(6) no
C38 C37 H37 119.0(6) no
O22 C38 C33 123.2(6) no
O22 C38 C37 119.8(6) no
C33 C38 C37 117.0(6) no
O50 C51 C52 118.6(16) no
O50 C51 H1a 107.2(13) no
O50 C51 H1b 107.2(13) no
C52 C51 H1a 107.2(15) no
C52 C51 H1b 107.2(16) no
H1a C51 H1b 109.5(15) no
C51 C52 H2a 109.5(16) no
C51 C52 H2b 109.5(15) no
C51 C52 H2c 109.5(15) no
H2a C52 H2b 109.5(14) no
H2a C52 H2c 109.5(14) no

loop_
_geom_bond_atom_site_label_1
_geom_bond_atom_site_label_2
_geom_bond_site_symmetry_1
_geom_bond_site_symmetry_2
_geom_bond_distance
_geom_bond_publ_flag
Cu1 O11 . . 1.894(4) no
Cu1 O12 . . 1.893(4) no
Cu1 N11 . . 1.951(5) no
Cu1 N12 . . 1.943(5) no
Cu2 O21 . . 1.891(4) no
Cu2 O22 . . 1.897(4) no
Cu2 N21 . . 1.978(5) no
Cu2 N22 . . 1.950(5) no
O11 C1 . . 1.307(7) no
O12 C19 . . 1.310(8) no
O21 C20 . . 1.302(7) no
O22 C38 . . 1.302(8) no
O50 C51 . . 1.46(2) no
O50 Ht . . 0.960(7) no
N11 C7 . . 1.282(8) no
N11 C8 . . 1.474(7) no
N12 C12 . . 1.463(9) no
N12 C13 . . 1.285(9) no
N21 C26 . . 1.284(8) no
N21 C27 . . 1.492(7) no
N22 C31 . . 1.470(8) no
N22 C32 . . 1.294(8) no
C1 C2 . . 1.420(8) no
C1 C6 . . 1.408(8) no
C2 C3 . . 1.356(10) no
C2 H2 . . 1.114(6) no
C3 C4 . . 1.377(11) no
C3 H3 . . 1.126(6) no
C4 C5 . . 1.360(10) no
C4 H4 . . 1.131(6) no
C5 C6 . . 1.394(9) no
C5 H5 . . 1.066(6) no
C6 C7 . . 1.438(8) no
C7 H7 . . 1.096(6) no
C8 C9 . . 1.531(9) no
C8 C11 . . 1.523(9) no
C8 H8 . . 1.092(6) no
C9 C10 . . 1.508(10) no
C9 H9a . . 1.093(6) no
C9 H9b . . 1.110(6) no
C10 H10a . . 1.088(6) no
C10 H10b . . 1.099(6) no
C10 H10c . . 1.143(7) no
C11 C12 . . 1.533(10) no
C11 H11a . . 1.132(6) no
C11 H11b . . 1.071(6) no
C12 H12a . . 1.086(6) no
C12 H12b . . 1.100(6) no
C13 C14 . . 1.439(11) no
C13 H13 . . 1.117(6) no
C14 C15 . . 1.416(11) no
C14 C19 . . 1.415(11) no
C15 C16 . . 1.353(15) no
C15 H15 . . 1.127(8) no
C16 C17 . . 1.368(16) no
C16 H16 . . 1.110(9) no
C17 C18 . . 1.356(12) no
C17 H17 . . 1.049(8) no
C18 C19 . . 1.394(11) no
C18 H18 . . 1.090(8) no
C20 C21 . . 1.425(9) no
C20 C25 . . 1.395(9) no
C21 C22 . . 1.356(10) no
C21 H21 . . 1.067(6) no
C22 C23 . . 1.365(11) no
C22 H22 . . 1.037(6) no
C23 C24 . . 1.355(10) no
C23 H23 . . 1.086(7) no
C24 C25 . . 1.407(9) no
C24 H24 . . 1.079(7) no
C25 C26 . . 1.435(9) no
C26 H26 . . 1.095(6) no
C27 C28 . . 1.528(10) no
C27 C30 . . 1.502(9) no
C27 H27 . . 1.130(6) no
C28 C29 . . 1.507(9) no
C28 H28a . . 1.078(7) no
C28 H28b . . 1.095(6) no
C29 H29a . . 1.118(7) no
C29 H29b . . 1.086(7) no
C29 H29c . . 1.064(8) no
C30 C31 . . 1.504(9) no
C30 H30a . . 1.128(6) no
C30 H30b . . 1.079(6) no
C31 H31a . . 1.089(6) no
C31 H31b . . 1.103(6) no
C32 C33 . . 1.433(10) no
C32 H32 . . 1.087(6) no
C33 C34 . . 1.416(9) no
C33 C38 . . 1.410(9) no
C34 C35 . . 1.345(11) no
C34 H34 . . 1.108(7) no
C35 C36 . . 1.374(12) no
C35 H35 . . 1.133(7) no
C36 C37 . . 1.378(10) no
C36 H36 . . 1.054(7) no
C37 C38 . . 1.415(9) no
C37 H37 . . 1.073(6) no
C51 C52 . . 1.25(2) no
C51 H1a . . 1.090(17) no
C51 H1b . . 1.090(18) no
C52 H2a . . 1.090(18) no
C52 H2b . . 1.090(17) no
